data_1576194
loop_
_publ_author_name
'Li, Zhen-Yu'
'Huang, Chun-Dong'
'Guan, Chun-Yan'
'Guo, Hui-Min'
'Liu, Ling-Min'
'Xiao, Xiao'
'Gao, Beiling'
'Ni, Shaofei'
'Mei, Guang-Jian'

_publ_section_title
;
 Cu-Catalyzed Enantioconvergent Oxygen-Centered Radical Cyclization
;
_journal_name_full 'Chemical Science'
_journal_paper_doi 10.1039/D5SC07101A
_journal_year 2025
_chemical_absolute_configuration ad
_chemical_formula_moiety 'C30 H25 N O5'
_chemical_formula_sum 'C30 H25 N O5'
_chemical_formula_weight 479.51
_space_group_crystal_system monoclinic
_space_group_IT_number 4
_space_group_name_Hall 'P 2yb'
_space_group_name_H-M_alt 'P 1 21 1'
_atom_sites_solution_hydrogens geom
_atom_sites_solution_primary direct
_audit_creation_date 2024-10-23
_audit_creation_method
;
Olex2 1.2
(compiled 2018.05.29 svn.r3508 for OlexSys, GUI svn.r5506)
;
_audit_update_record
;
2025-03-27 deposited with the CCDC.	2025-10-31 downloaded from the CCDC.
;
_cell_angle_alpha 90
_cell_angle_beta 92.1684(19)
_cell_angle_gamma 90
_cell_formula_units_Z 4
_cell_length_a 9.8748(2)
_cell_length_b 7.8411(2)
_cell_length_c 32.5589(6)
_cell_measurement_reflns_used 9186
_cell_measurement_temperature 293(2)
_cell_measurement_theta_max 70.6860
_cell_measurement_theta_min 4.0570
_cell_volume 2519.21(9)
_computing_cell_refinement 'CrysAlisPro 1.171.42.102a (Rigaku OD, 2023)'
_computing_data_collection 'CrysAlisPro 1.171.42.102a (Rigaku OD, 2023)'
_computing_data_reduction 'CrysAlisPro 1.171.42.102a (Rigaku OD, 2023)'
_computing_molecular_graphics 'Olex2 (Dolomanov et al., 2009)'
_computing_publication_material 'Olex2 (Dolomanov et al., 2009)'
_computing_structure_refinement 'ShelXL (Sheldrick, 2015)'
_computing_structure_solution 'ShelXS (Sheldrick, 2008)'
_diffrn_ambient_temperature 293(2)
_diffrn_detector 'CCD plate'
_diffrn_detector_area_resol_mean 16.2312
_diffrn_detector_type Eos
_diffrn_measured_fraction_theta_full 0.999
_diffrn_measured_fraction_theta_max 0.997
_diffrn_measurement_details
;
List of Runs (angles in degrees, time in seconds):

  # Type    Start    End  Width  t~exp~   \w     \q     \k     \f   Frames
#--------------------------------------------------------------------------
  1  \w    -55.00 -16.00   1.00    1.00    --  -33.50 -37.00 150.00   39
  2  \w    -60.00 -28.00   1.00    1.00    --  -33.50  77.00  60.00   32
  3  \w     12.00  40.00   1.00    1.00    --   36.47  82.00 -85.30   28
  4  \w     24.00  53.00   1.00    1.00    --   36.47  57.00 -60.00   29
  5  \w    -32.00  29.00   1.00    1.00    --   36.47 -57.00   0.00   61
  6  \w     63.00 109.00   1.00    1.00    --   36.47 178.00-120.00   46
  7  \w      0.00  25.00   1.00    1.00    --   36.47  91.00  70.22   25
  8  \w     14.00  70.00   1.00    1.00    --   36.47  37.00-180.00   56
  9  \w     64.00 104.00   1.00    1.00    --   36.47  57.00 -60.00   40
 10  \w      6.00  35.00   1.00    1.00    --   36.47  89.00  -4.76   29
 11  \w     12.00  38.00   1.00    1.00    --   36.47  81.00  97.65   26
 12  \w     64.00  90.00   1.00    1.00    --   36.47  57.00 -90.00   26
 13  \w     23.00  73.00   1.00    1.00    --   36.47  71.00 169.50   50
 14  \w     75.00 101.00   1.00    1.00    --   36.47  67.00-178.86   26
 15  \w     72.00  97.00   1.00    1.00    --   36.47  57.00 120.00   25
 16  \w     -1.00  24.00   1.00    1.00    --   36.47  95.00  80.09   25
 17  \w     -4.00  42.00   1.00    1.00    --   36.47 -37.00  30.00   46
 18  \w     65.00 103.00   1.00    1.00    --   36.47  57.00-150.00   38
 19  \w     12.00  64.00   1.00    1.00    --   36.47 -77.00 -60.00   52
 20  \w    -24.00  37.00   1.00    1.00    --   36.47 -37.00-120.00   61
 21  \w      2.00  66.00   1.00    1.00    --   36.47 -99.00 -60.00   64
 22  \w     24.00  64.00   1.00    1.00    --   36.47  57.00  30.00   40
 23  \w    -28.00  27.00   1.00    1.00    --   36.47 -57.00  30.00   55
 24  \w     96.00 127.00   1.00   10.00    --  108.00 -61.00-150.00   31
 25  \w    130.00 156.00   1.00   10.00    --  108.00  61.00 120.00   26
 26  \w     88.00 144.00   1.00   10.00    --  108.00  45.00-150.00   56
 27  \w     78.00 104.00   1.00   10.00    --  108.00-111.00-120.00   26
 28  \w     82.00 110.00   1.00   10.00    --  108.00  30.00 120.00   28
 29  \w     64.00 112.00   1.00   10.00    --  108.00 -61.00 -60.00   48
 30  \w     42.00 106.00   1.00   10.00    --  108.00 -94.00-120.00   64
 31  \w     88.00 113.00   1.00   10.00    --  108.00  61.00 120.00   25
 32  \w     88.00 114.00   1.00   10.00    --  108.00  61.00-150.00   26
 33  \w    127.00 172.00   1.00   10.00    --  108.00  30.00 150.00   45
 34  \w    145.00 171.00   1.00   10.00    --  108.00  61.00 150.00   26
 35  \w     88.00 114.00   1.00   10.00    --  108.00  61.00 150.00   26
 36  \w     83.00 112.00   1.00   10.00    --  108.00  30.00 150.00   29
 37  \w     84.00 109.00   1.00   10.00    --  108.00  69.00  75.19   25
 38  \w     88.00 118.00   1.00   10.00    --  108.00  61.00-180.00   30
 39  \w     39.00  69.00   1.00   10.00    --  108.00 -45.00 -90.00   30
 40  \w     88.00 113.00   1.00   10.00    --  108.00  45.00 150.00   25
 41  \w     86.00 112.00   1.00   10.00    --  108.00  30.00-150.00   26
 42  \w     88.00 176.00   1.00   10.00    --  108.00  61.00  90.00   88
 43  \w    138.00 164.00   1.00   10.00    --  108.00  30.00-120.00   26
 44  \w     93.00 119.00   1.00   10.00    --  108.00 -45.00 -90.00   26
 45  \w     84.00 120.00   1.00   10.00    --  108.00  30.00  90.00   36
 46  \w     43.00  68.00   1.00   10.00    --  108.00 -94.00 -60.00   25
 47  \w    140.00 166.00   1.00   10.00    --  108.00  61.00  60.00   26
 48  \w     49.00 116.00   1.00   10.00    --  108.00  -8.00 -77.40   67
 49  \w     84.00 109.00   1.00   10.00    --  108.00  30.00-120.00   25
 50  \w     88.00 159.00   1.00   10.00    --  108.00  45.00 -30.00   71
 51  \w     86.00 114.00   1.00   10.00    --  108.00 -77.00-120.00   28
 52  \w     90.00 116.00   1.00   10.00    --  108.00  61.00  60.00   26
 53  \w     83.00 120.00   1.00   10.00    --  108.00  30.00-180.00   37
 54  \w    114.00 139.00   1.00   10.00    --  108.00 -15.00 120.00   25
 55  \w     51.00 103.00   1.00   10.00    --  108.00 -94.00   0.00   52
 56  \w     93.00 119.00   1.00   10.00    --  108.00  45.00-120.00   26
 57  \w     96.00 121.00   1.00   10.00    --  108.00 -45.00  90.00   25
 58  \w     88.00 114.00   1.00   10.00    --  108.00  45.00 120.00   26
 59  \w     81.00 107.00   1.00   10.00    --  108.00 -77.00  60.00   26
 60  \w     69.00  95.00   1.00   10.00    --  108.00 -15.00-180.00   26
 61  \w    105.00 131.00   1.00   10.00    --  108.00 -15.00-180.00   26
 62  \w     36.00 138.00   1.00   10.00    --  108.00 -15.00 -30.00  102
 63  \w    112.00 138.00   1.00   10.00    --  108.00  77.00  60.00   26
 64  \w     41.00  82.00   1.00   10.00    --  108.00 -94.00  60.00   41
 65  \w     88.00 145.00   1.00   10.00    --  108.00  45.00-180.00   57
 66  \w    136.00 162.00   1.00   10.00    --  108.00 111.00-120.00   26
 67  \w     64.00  90.00   1.00   10.00    --  108.00-111.00  90.00   26
 68  \w     61.00 109.00   1.00   10.00    --  108.00 178.00-180.00   48
 69  \w     54.00  92.00   1.00   10.00    --  108.00-111.00-180.00   38
 70  \w     60.00 105.00   1.00   10.00    --  108.00 -94.00-180.00   45
 71  \w     88.00 120.00   1.00   10.00    --  108.00  45.00  90.00   32
 72  \w    128.00 154.00   1.00   10.00    --  108.00  77.00 120.00   26
 73  \w     39.00  65.00   1.00   10.00    --  108.00 -30.00 -30.00   26
 74  \w     72.00  98.00   1.00   10.00    --  108.00 -30.00 -30.00   26
 75  \w    149.00 175.00   1.00   10.00    --  108.00  69.00  75.19   26
;
_diffrn_measurement_device 'four-circle diffractometer'
_diffrn_measurement_device_type 'Xcalibur, Eos, Gemini'
_diffrn_measurement_method '\w scans'
_diffrn_orient_matrix_type 'CrysAlisPro convention (1999,Acta A55,543-557)'
_diffrn_orient_matrix_UB_11 -0.0203233000
_diffrn_orient_matrix_UB_12 -0.0444703000
_diffrn_orient_matrix_UB_13 -0.0459181000
_diffrn_orient_matrix_UB_21 -0.1537891000
_diffrn_orient_matrix_UB_22 0.0272835000
_diffrn_orient_matrix_UB_23 0.0029800000
_diffrn_orient_matrix_UB_31 0.0174304000
_diffrn_orient_matrix_UB_32 0.1894141000
_diffrn_orient_matrix_UB_33 -0.0111949000
_diffrn_radiation_monochromator graphite
_diffrn_radiation_probe x-ray
_diffrn_radiation_type CuK\a
_diffrn_radiation_wavelength 1.54184
_diffrn_reflns_av_R_equivalents 0.0379
_diffrn_reflns_av_unetI/netI 0.0364
_diffrn_reflns_Laue_measured_fraction_full 0.999
_diffrn_reflns_Laue_measured_fraction_max 0.997
_diffrn_reflns_limit_h_max 12
_diffrn_reflns_limit_h_min -12
_diffrn_reflns_limit_k_max 9
_diffrn_reflns_limit_k_min -8
_diffrn_reflns_limit_l_max 39
_diffrn_reflns_limit_l_min -39
_diffrn_reflns_number 31695
_diffrn_reflns_point_group_measured_fraction_full 0.904
_diffrn_reflns_point_group_measured_fraction_max 0.898
_diffrn_reflns_theta_full 67.684
_diffrn_reflns_theta_max 70.991
_diffrn_reflns_theta_min 4.076
_diffrn_source 'fine-focus sealed X-ray tube'
_diffrn_source_type 'Enhance (Cu) X-ray Source'
_exptl_absorpt_coefficient_mu 0.700
_exptl_absorpt_correction_T_max 1.00000
_exptl_absorpt_correction_T_min 0.93728
_exptl_absorpt_correction_type multi-scan
_exptl_absorpt_process_details
;
CrysAlisPro 1.171.42.102a (Rigaku Oxford Diffraction, 2023)
Empirical absorption correction using spherical harmonics,
implemented in SCALE3 ABSPACK scaling algorithm.
;
_exptl_crystal_colour colourless
_exptl_crystal_colour_primary colourless
_exptl_crystal_density_diffrn 1.264
_exptl_crystal_description block
_exptl_crystal_F_000 1008
_exptl_crystal_size_max 0.19
_exptl_crystal_size_mid 0.12
_exptl_crystal_size_min 0.1
_refine_diff_density_max 0.152
_refine_diff_density_min -0.195
_refine_diff_density_rms 0.036
_refine_ls_abs_structure_details
;
 Flack x determined using 2281 quotients [(I+)-(I-)]/[(I+)+(I-)]
 (Parsons, Flack and Wagner, Acta Cryst. B69 (2013) 249-259).
;
_refine_ls_abs_structure_Flack 0.00(12)
_refine_ls_extinction_method none
_refine_ls_goodness_of_fit_ref 1.014
_refine_ls_hydrogen_treatment constr
_refine_ls_matrix_type full
_refine_ls_number_parameters 651
_refine_ls_number_reflns 8754
_refine_ls_number_restraints 1
_refine_ls_restrained_S_all 1.014
_refine_ls_R_factor_all 0.0645
_refine_ls_R_factor_gt 0.0494
_refine_ls_shift/su_max 0.001
_refine_ls_shift/su_mean 0.000
_refine_ls_structure_factor_coef Fsqd
_refine_ls_weighting_details 'w=1/[\s^2^(Fo^2^)+(0.0869P)^2^+0.0739P] where P=(Fo^2^+2Fc^2^)/3'
_refine_ls_weighting_scheme calc
_refine_ls_wR_factor_gt 0.1332
_refine_ls_wR_factor_ref 0.1501
_reflns_Friedel_coverage 0.672
_reflns_Friedel_fraction_full 0.793
_reflns_Friedel_fraction_max 0.783
_reflns_number_gt 6869
_reflns_number_total 8754
_reflns_threshold_expression 'I > 2\s(I)'
_cod_data_source_file d5sc07101a2.cif
_cod_data_source_block 202410342a_auto
_cod_original_cell_volume 2519.22(10)
_cod_database_code 1576194
_shelx_shelxl_version_number 2014/7
_chemical_oxdiff_formula C12H22O5N1
_shelx_space_group_comment
;
The symmetry employed for this shelxl refinement is uniquely defined
by the following loop, which should always be used as a source of
symmetry information in preference to the above space-group names.
They are only intended as comments.
;
_shelx_estimated_absorpt_t_max 0.933
_shelx_estimated_absorpt_t_min 0.879
_reflns_odcompleteness_completeness 87.73
_reflns_odcompleteness_iscentric 1
_reflns_odcompleteness_theta 80.95
_olex2_refinement_description
;
1. Fixed Uiso
 At 1.2 times of:
  All C(H) groups, All C(H,H) groups
 At 1.5 times of:
  All C(H,H,H) groups
2.a Secondary CH2 refined with riding coordinates:
 C2(H2A,H2B), C11(H11A,H11B), C24(H24A,H24B), C2'(H2'A,H2'B), C11'(H11C,H11D),
 C24'(H24C,H24D)
2.b Aromatic/amide H refined with riding coordinates:
 C5(H5), C6(H6), C7(H7), C8(H8), C9(H9), C16(H16), C17(H17), C20(H20),
 C21(H21), C22(H22), C23(H23), C26(H26), C27(H27), C28(H28), C29(H29), C30(H30),
  C5'(H5'), C6'(H6'), C7'(H7'), C8'(H8'), C9'(H9'), C16'(H16'), C17'(H17'),
 C20'(H20'), C21'(H21'), C22'(H22'), C23'(H23'), C26'(H26'), C27'(H27'),
 C28'(H28'), C29'(H29'), C30'(H30')
2.c Idealised Me refined as rotating group:
 C12(H12A,H12B,H12C), C12'(H12D,H12E,H12F)
;
_olex2_submission_special_instructions 'No special instructions were received'
_oxdiff_exptl_absorpt_empirical_details
;
Empirical correction (ABSPACK) includes:
- Absorption correction using spherical harmonics
- Frame scaling
;
_oxdiff_exptl_absorpt_empirical_full_max 1.110
_oxdiff_exptl_absorpt_empirical_full_min 0.866

loop_
_space_group_symop_operation_xyz
'x, y, z'
'-x, y+1/2, -z'

loop_
_atom_site_label
_atom_site_type_symbol
_atom_site_fract_x
_atom_site_fract_y
_atom_site_fract_z
_atom_site_U_iso_or_equiv
_atom_site_adp_type
_atom_site_occupancy
_atom_site_site_symmetry_order
_atom_site_calc_flag
_atom_site_refinement_flags_posn
_atom_site_refinement_flags_adp
_atom_site_refinement_flags_occupancy
_atom_site_disorder_assembly
_atom_site_disorder_group
O1 O 0.1438(2) 0.7032(4) 0.60015(6) 0.0587(6) Uani 1 1 d . . . . .
O2 O -0.0087(3) 0.9305(5) 0.66706(11) 0.0937(11) Uani 1 1 d . . . . .
O3 O -0.1122(3) 0.8565(4) 0.60742(9) 0.0714(7) Uani 1 1 d . . . . .
O4 O -0.1265(2) 0.4875(4) 0.64843(7) 0.0645(6) Uani 1 1 d . . . . .
O5 O 0.1685(3) 0.3392(4) 0.60210(8) 0.0742(8) Uani 1 1 d . . . . .
N1 N 0.2782(3) 0.7214(4) 0.61647(8) 0.0579(7) Uani 1 1 d . . . . .
C1 C 0.0547(3) 0.6677(5) 0.63347(8) 0.0500(7) Uani 1 1 d . . . . .
C2 C 0.1487(3) 0.6283(5) 0.67045(8) 0.0558(8) Uani 1 1 d . . . . .
H2A H 0.1250 0.6941 0.6944 0.067 Uiso 1 1 calc R . . . .
H2B H 0.1484 0.5079 0.6772 0.067 Uiso 1 1 calc R . . . .
C3 C 0.2819(3) 0.6831(4) 0.65444(9) 0.0513(7) Uani 1 1 d . . . . .
C4 C 0.4073(3) 0.6935(5) 0.68017(10) 0.0550(7) Uani 1 1 d . . . . .
C5 C 0.4065(4) 0.6540(7) 0.72093(13) 0.0762(12) Uani 1 1 d . . . . .
H5 H 0.3270 0.6156 0.7323 0.091 Uiso 1 1 calc R . . . .
C6 C 0.5234(5) 0.6707(9) 0.74573(16) 0.0993(18) Uani 1 1 d . . . . .
H6 H 0.5220 0.6433 0.7735 0.119 Uiso 1 1 calc R . . . .
C7 C 0.6404(4) 0.7272(8) 0.72932(19) 0.0986(17) Uani 1 1 d . . . . .
H7 H 0.7186 0.7391 0.7459 0.118 Uiso 1 1 calc R . . . .
C8 C 0.6420(4) 0.7662(9) 0.68862(19) 0.0967(16) Uani 1 1 d . . . . .
H8 H 0.7220 0.8040 0.6775 0.116 Uiso 1 1 calc R . . . .
C9 C 0.5266(4) 0.7503(7) 0.66365(14) 0.0764(11) Uani 1 1 d . . . . .
H9 H 0.5288 0.7775 0.6359 0.092 Uiso 1 1 calc R . . . .
C10 C -0.0254(3) 0.8340(5) 0.63891(11) 0.0594(8) Uani 1 1 d . . . . .
C11 C -0.1842(5) 1.0184(6) 0.6049(2) 0.0936(15) Uani 1 1 d . . . . .
H11A H -0.1212 1.1109 0.6005 0.112 Uiso 1 1 calc R . . . .
H11B H -0.2298 1.0399 0.6303 0.112 Uiso 1 1 calc R . . . .
C12 C -0.2847(6) 1.0070(7) 0.57000(19) 0.1012(17) Uani 1 1 d . . . . .
H12A H -0.3526 0.9241 0.5761 0.152 Uiso 1 1 calc GR . . . .
H12B H -0.2398 0.9733 0.5456 0.152 Uiso 1 1 calc GR . . . .
H12C H -0.3267 1.1162 0.5656 0.152 Uiso 1 1 calc GR . . . .
C13 C -0.0454(3) 0.5235(4) 0.62298(8) 0.0483(7) Uani 1 1 d . . . . .
C14 C -0.0443(3) 0.4404(4) 0.58178(9) 0.0513(7) Uani 1 1 d . . . . .
C15 C 0.0700(4) 0.3505(5) 0.57170(11) 0.0612(8) Uani 1 1 d . . . . .
C16 C 0.0769(5) 0.2718(7) 0.53272(12) 0.0754(11) Uani 1 1 d . . . . .
H16 H 0.1554 0.2155 0.5255 0.090 Uiso 1 1 calc R . . . .
C17 C -0.0320(5) 0.2790(6) 0.50598(12) 0.0756(11) Uani 1 1 d . . . . .
H17 H -0.0266 0.2265 0.4805 0.091 Uiso 1 1 calc R . . . .
C18 C -0.1526(4) 0.3633(5) 0.51556(10) 0.0633(9) Uani 1 1 d . . . . .
C19 C -0.1595(3) 0.4454(4) 0.55433(9) 0.0534(7) Uani 1 1 d . . . . .
C20 C -0.2820(4) 0.5280(5) 0.56395(11) 0.0593(8) Uani 1 1 d . . . . .
H20 H -0.2887 0.5830 0.5891 0.071 Uiso 1 1 calc R . . . .
C21 C -0.3903(4) 0.5275(6) 0.53660(14) 0.0758(11) Uani 1 1 d . . . . .
H21 H -0.4698 0.5831 0.5432 0.091 Uiso 1 1 calc R . . . .
C22 C -0.3826(5) 0.4436(7) 0.49855(13) 0.0819(13) Uani 1 1 d . . . . .
H22 H -0.4573 0.4426 0.4803 0.098 Uiso 1 1 calc R . . . .
C23 C -0.2677(5) 0.3652(6) 0.48853(11) 0.0749(11) Uani 1 1 d . . . . .
H23 H -0.2638 0.3109 0.4632 0.090 Uiso 1 1 calc R . . . .
C24 C 0.2809(5) 0.2290(8) 0.59735(15) 0.0909(16) Uani 1 1 d . . . . .
H24A H 0.3374 0.2720 0.5759 0.109 Uiso 1 1 calc R . . . .
H24B H 0.2495 0.1160 0.5895 0.109 Uiso 1 1 calc R . . . .
C25 C 0.3608(4) 0.2203(6) 0.63718(13) 0.0703(10) Uani 1 1 d . . . . .
C26 C 0.3080(4) 0.1486(7) 0.67173(15) 0.0794(12) Uani 1 1 d . . . . .
H26 H 0.2194 0.1081 0.6707 0.095 Uiso 1 1 calc R . . . .
C27 C 0.3855(5) 0.1364(7) 0.70802(16) 0.0866(13) Uani 1 1 d . . . . .
H27 H 0.3492 0.0867 0.7311 0.104 Uiso 1 1 calc R . . . .
C28 C 0.5151(5) 0.1971(7) 0.70987(17) 0.0887(14) Uani 1 1 d . . . . .
H28 H 0.5669 0.1893 0.7342 0.106 Uiso 1 1 calc R . . . .
C29 C 0.5682(5) 0.2688(8) 0.67629(18) 0.0920(15) Uani 1 1 d . . . . .
H29 H 0.6567 0.3096 0.6777 0.110 Uiso 1 1 calc R . . . .
C30 C 0.4920(4) 0.2817(7) 0.64005(16) 0.0817(12) Uani 1 1 d . . . . .
H30 H 0.5293 0.3324 0.6173 0.098 Uiso 1 1 calc R . . . .
O1' O 0.6530(2) 0.8487(4) 0.10037(6) 0.0598(6) Uani 1 1 d . . . . .
O2' O 0.5050(4) 1.1061(5) 0.15543(12) 0.1020(12) Uani 1 1 d . . . . .
O3' O 0.3827(3) 0.9941(4) 0.10376(9) 0.0711(7) Uani 1 1 d . . . . .
O4' O 0.3805(3) 0.6405(4) 0.14927(8) 0.0717(7) Uani 1 1 d . . . . .
O5' O 0.6755(3) 0.4892(4) 0.10359(8) 0.0735(8) Uani 1 1 d . . . . .
N1' N 0.7853(3) 0.8693(5) 0.11846(8) 0.0607(7) Uani 1 1 d . . . . .
C1' C 0.5583(3) 0.8233(5) 0.13241(8) 0.0509(7) Uani 1 1 d . . . . .
C2' C 0.6454(3) 0.7967(5) 0.17159(9) 0.0575(8) Uani 1 1 d . . . . .
H2'A H 0.6176 0.8710 0.1936 0.069 Uiso 1 1 calc R . . . .
H2'B H 0.6430 0.6791 0.1808 0.069 Uiso 1 1 calc R . . . .
C3' C 0.7822(3) 0.8444(5) 0.15696(9) 0.0535(7) Uani 1 1 d . . . . .
C4' C 0.9036(3) 0.8581(5) 0.18422(10) 0.0588(8) Uani 1 1 d . . . . .
C5' C 1.0272(4) 0.9089(8) 0.16937(15) 0.0884(15) Uani 1 1 d . . . . .
H5' H 1.0339 0.9351 0.1417 0.106 Uiso 1 1 calc R . . . .
C6' C 1.1401(4) 0.9209(10) 0.1955(2) 0.110(2) Uani 1 1 d . . . . .
H6' H 1.2223 0.9555 0.1853 0.131 Uiso 1 1 calc R . . . .
C7' C 1.1323(5) 0.8820(8) 0.23655(17) 0.0951(16) Uani 1 1 d . . . . .
H7' H 1.2091 0.8895 0.2539 0.114 Uiso 1 1 calc R . . . .
C8' C 1.0114(5) 0.8324(8) 0.25185(14) 0.0869(14) Uani 1 1 d . . . . .
H8' H 1.0056 0.8061 0.2796 0.104 Uiso 1 1 calc R . . . .
C9' C 0.8971(4) 0.8215(7) 0.22561(11) 0.0717(11) Uani 1 1 d . . . . .
H9' H 0.8147 0.7889 0.2361 0.086 Uiso 1 1 calc R . . . .
C10' C 0.4781(3) 0.9900(5) 0.13281(10) 0.0592(8) Uani 1 1 d . . . . .
C11' C 0.3092(5) 1.1548(6) 0.09877(18) 0.0903(14) Uani 1 1 d . . . . .
H11C H 0.3712 1.2453 0.0916 0.108 Uiso 1 1 calc R . . . .
H11D H 0.2676 1.1853 0.1243 0.108 Uiso 1 1 calc R . . . .
C12' C 0.2040(6) 1.1332(7) 0.06574(19) 0.0977(16) Uani 1 1 d . . . . .
H12D H 0.2457 1.0986 0.0409 0.147 Uiso 1 1 calc GR . . . .
H12E H 0.1574 1.2393 0.0612 0.147 Uiso 1 1 calc GR . . . .
H12F H 0.1406 1.0475 0.0737 0.147 Uiso 1 1 calc GR . . . .
C13' C 0.4601(3) 0.6738(5) 0.12327(9) 0.0516(7) Uani 1 1 d . . . . .
C14' C 0.4616(3) 0.5839(4) 0.08288(9) 0.0523(7) Uani 1 1 d . . . . .
C15' C 0.5766(4) 0.4938(5) 0.07338(10) 0.0611(8) Uani 1 1 d . . . . .
C16' C 0.5837(5) 0.4085(7) 0.03508(12) 0.0777(11) Uani 1 1 d . . . . .
H16' H 0.6617 0.3496 0.0284 0.093 Uiso 1 1 calc R . . . .
C17' C 0.4747(5) 0.4140(7) 0.00814(12) 0.0782(12) Uani 1 1 d . . . . .
H17' H 0.4807 0.3607 -0.0172 0.094 Uiso 1 1 calc R . . . .
C18' C 0.3540(4) 0.4972(5) 0.01732(10) 0.0649(9) Uani 1 1 d . . . . .
C19' C 0.3459(3) 0.5829(5) 0.05555(9) 0.0551(7) Uani 1 1 d . . . . .
C20' C 0.2223(4) 0.6641(5) 0.06489(12) 0.0654(9) Uani 1 1 d . . . . .
H20' H 0.2146 0.7213 0.0897 0.078 Uiso 1 1 calc R . . . .
C21' C 0.1144(5) 0.6578(6) 0.03717(15) 0.0810(12) Uani 1 1 d . . . . .
H21' H 0.0337 0.7111 0.0435 0.097 Uiso 1 1 calc R . . . .
C22' C 0.1235(5) 0.5724(8) -0.00058(14) 0.0883(14) Uani 1 1 d . . . . .
H22' H 0.0491 0.5694 -0.0190 0.106 Uiso 1 1 calc R . . . .
C23' C 0.2394(5) 0.4950(6) -0.01013(12) 0.0785(12) Uani 1 1 d . . . . .
H23' H 0.2446 0.4391 -0.0352 0.094 Uiso 1 1 calc R . . . .
C24' C 0.7863(5) 0.3733(8) 0.10041(14) 0.0850(13) Uani 1 1 d . . . . .
H24C H 0.8423 0.4061 0.0779 0.102 Uiso 1 1 calc R . . . .
H24D H 0.7529 0.2586 0.0953 0.102 Uiso 1 1 calc R . . . .
C25' C 0.8672(4) 0.3797(6) 0.14026(12) 0.0687(9) Uani 1 1 d . . . . .
C26' C 1.0007(4) 0.4314(8) 0.14249(17) 0.0893(14) Uani 1 1 d . . . . .
H26' H 1.0422 0.4648 0.1186 0.107 Uiso 1 1 calc R . . . .
C27' C 1.0739(4) 0.4346(8) 0.1793(2) 0.0983(17) Uani 1 1 d . . . . .
H27' H 1.1648 0.4655 0.1799 0.118 Uiso 1 1 calc R . . . .
C28' C 1.0148(5) 0.3932(9) 0.21426(18) 0.0991(16) Uani 1 1 d . . . . .
H28' H 1.0644 0.3962 0.2391 0.119 Uiso 1 1 calc R . . . .
C29' C 0.8821(6) 0.3469(9) 0.21338(17) 0.108(2) Uani 1 1 d . . . . .
H29' H 0.8410 0.3200 0.2378 0.130 Uiso 1 1 calc R . . . .
C30' C 0.8083(5) 0.3395(7) 0.17690(15) 0.0862(13) Uani 1 1 d . . . . .
H30' H 0.7177 0.3070 0.1768 0.103 Uiso 1 1 calc R . . . .

loop_
_atom_site_aniso_label
_atom_site_aniso_U_11
_atom_site_aniso_U_22
_atom_site_aniso_U_33
_atom_site_aniso_U_23
_atom_site_aniso_U_13
_atom_site_aniso_U_12
O1 0.0577(11) 0.0761(17) 0.0421(10) 0.0019(10) -0.0001(8) -0.0046(11)
O2 0.0833(18) 0.088(2) 0.109(2) -0.050(2) -0.0150(16) 0.0045(17)
O3 0.0793(16) 0.0528(16) 0.0807(15) -0.0019(13) -0.0143(13) 0.0078(13)
O4 0.0651(13) 0.0749(18) 0.0538(11) 0.0006(11) 0.0065(10) -0.0112(12)
O5 0.0717(15) 0.080(2) 0.0702(14) -0.0222(14) -0.0126(11) 0.0233(14)
N1 0.0547(14) 0.066(2) 0.0529(14) 0.0020(12) 0.0062(11) -0.0036(13)
C1 0.0511(14) 0.059(2) 0.0395(12) -0.0043(12) -0.0001(11) -0.0038(13)
C2 0.0487(14) 0.078(2) 0.0405(13) -0.0009(14) -0.0013(11) -0.0052(15)
C3 0.0516(15) 0.0540(19) 0.0486(15) -0.0001(13) 0.0034(12) -0.0001(13)
C4 0.0461(14) 0.057(2) 0.0620(17) -0.0008(15) 0.0006(12) 0.0042(14)
C5 0.0581(18) 0.097(3) 0.073(2) 0.021(2) -0.0102(16) -0.005(2)
C6 0.079(3) 0.125(5) 0.091(3) 0.035(3) -0.030(2) -0.004(3)
C7 0.056(2) 0.103(4) 0.134(4) 0.022(3) -0.037(2) -0.002(2)
C8 0.0459(18) 0.110(4) 0.134(4) 0.012(3) 0.002(2) -0.005(2)
C9 0.0532(18) 0.090(3) 0.086(3) 0.004(2) 0.0096(17) -0.0021(19)
C10 0.0517(15) 0.054(2) 0.0726(19) -0.0160(16) 0.0022(13) -0.0084(14)
C11 0.089(3) 0.050(2) 0.140(4) 0.007(3) -0.008(3) 0.008(2)
C12 0.097(3) 0.074(3) 0.131(4) 0.031(3) -0.017(3) 0.015(3)
C13 0.0507(14) 0.0475(18) 0.0461(13) 0.0003(12) -0.0034(11) 0.0031(13)
C14 0.0606(16) 0.0445(17) 0.0485(14) -0.0048(12) -0.0037(12) -0.0024(14)
C15 0.0650(18) 0.057(2) 0.0607(17) -0.0106(16) -0.0030(14) 0.0033(16)
C16 0.080(2) 0.080(3) 0.066(2) -0.022(2) 0.0023(17) 0.010(2)
C17 0.096(3) 0.075(3) 0.0561(18) -0.0207(18) 0.0008(17) 0.000(2)
C18 0.078(2) 0.063(2) 0.0483(15) -0.0032(15) -0.0050(14) -0.0115(18)
C19 0.0646(17) 0.0465(18) 0.0485(14) 0.0000(13) -0.0057(12) -0.0077(14)
C20 0.0628(18) 0.055(2) 0.0598(16) -0.0028(15) -0.0095(14) -0.0041(15)
C21 0.066(2) 0.075(3) 0.085(2) 0.005(2) -0.0187(18) -0.004(2)
C22 0.085(3) 0.089(3) 0.070(2) 0.007(2) -0.0315(19) -0.019(2)
C23 0.094(3) 0.073(3) 0.0564(17) -0.0054(18) -0.0148(17) -0.017(2)
C24 0.080(3) 0.104(4) 0.087(3) -0.029(3) -0.009(2) 0.037(3)
C25 0.0628(19) 0.066(3) 0.081(2) -0.0122(19) -0.0019(17) 0.0169(18)
C26 0.0587(18) 0.075(3) 0.105(3) -0.015(2) 0.0051(19) -0.0020(19)
C27 0.098(3) 0.071(3) 0.091(3) 0.006(2) 0.011(2) 0.010(3)
C28 0.078(3) 0.087(3) 0.100(3) -0.008(3) -0.018(2) 0.016(3)
C29 0.061(2) 0.093(4) 0.121(4) -0.011(3) -0.008(2) 0.000(2)
C30 0.068(2) 0.079(3) 0.099(3) 0.001(2) 0.014(2) 0.006(2)
O1' 0.0600(12) 0.0789(18) 0.0401(9) 0.0002(10) -0.0044(8) -0.0060(12)
O2' 0.112(2) 0.080(2) 0.110(2) -0.042(2) -0.041(2) 0.015(2)
O3' 0.0756(15) 0.0542(16) 0.0813(16) -0.0032(13) -0.0287(13) 0.0057(12)
O4' 0.0696(14) 0.086(2) 0.0597(12) -0.0025(13) 0.0085(11) -0.0134(14)
O5' 0.0713(15) 0.078(2) 0.0699(14) -0.0135(14) -0.0153(11) 0.0231(14)
N1' 0.0525(13) 0.077(2) 0.0518(13) -0.0011(14) -0.0017(10) -0.0082(14)
C1' 0.0534(15) 0.059(2) 0.0395(12) -0.0035(12) -0.0056(11) -0.0015(14)
C2' 0.0522(15) 0.079(2) 0.0406(13) -0.0021(14) -0.0036(11) -0.0006(15)
C3' 0.0534(15) 0.061(2) 0.0462(14) -0.0032(14) -0.0015(12) 0.0009(15)
C4' 0.0499(15) 0.065(2) 0.0605(17) -0.0084(16) -0.0091(13) 0.0018(15)
C5' 0.0555(19) 0.124(5) 0.086(3) 0.006(3) -0.0030(18) -0.011(2)
C6' 0.053(2) 0.144(6) 0.130(4) 0.009(4) -0.014(2) -0.018(3)
C7' 0.066(2) 0.107(4) 0.109(3) -0.014(3) -0.036(2) 0.007(3)
C8' 0.082(3) 0.103(4) 0.073(2) -0.015(2) -0.029(2) 0.012(3)
C9' 0.0591(18) 0.096(3) 0.0586(18) -0.0080(19) -0.0121(14) 0.003(2)
C10' 0.0604(17) 0.058(2) 0.0580(16) -0.0124(15) -0.0082(13) -0.0045(15)
C11' 0.091(3) 0.058(3) 0.120(4) 0.007(3) -0.023(3) 0.013(2)
C12' 0.096(3) 0.068(3) 0.126(4) 0.012(3) -0.040(3) 0.009(3)
C13' 0.0517(15) 0.056(2) 0.0469(14) 0.0014(13) -0.0062(11) 0.0045(14)
C14' 0.0607(16) 0.0474(18) 0.0482(14) -0.0014(13) -0.0075(12) -0.0003(14)
C15' 0.0653(18) 0.061(2) 0.0567(16) -0.0087(16) -0.0073(14) 0.0076(16)
C16' 0.083(2) 0.080(3) 0.069(2) -0.023(2) -0.0016(18) 0.014(2)
C17' 0.095(3) 0.082(3) 0.0577(19) -0.0208(19) -0.0029(17) 0.003(2)
C18' 0.084(2) 0.059(2) 0.0510(16) 0.0001(15) -0.0102(15) -0.0062(18)
C19' 0.0651(17) 0.0475(18) 0.0517(15) 0.0023(13) -0.0097(13) -0.0069(15)
C20' 0.0610(18) 0.063(2) 0.0709(19) -0.0019(17) -0.0142(15) -0.0035(17)
C21' 0.068(2) 0.077(3) 0.096(3) 0.003(2) -0.027(2) -0.001(2)
C22' 0.086(3) 0.093(4) 0.082(3) 0.009(2) -0.039(2) -0.014(3)
C23' 0.099(3) 0.077(3) 0.0577(18) 0.0001(18) -0.0233(18) -0.017(2)
C24' 0.079(2) 0.095(4) 0.081(2) -0.011(2) -0.0075(19) 0.032(3)
C25' 0.0590(18) 0.065(2) 0.082(2) 0.0062(19) -0.0043(16) 0.0161(17)
C26' 0.065(2) 0.098(4) 0.106(3) 0.018(3) 0.017(2) 0.008(2)
C27' 0.056(2) 0.093(4) 0.144(5) 0.002(3) -0.018(2) 0.004(2)
C28' 0.084(3) 0.109(4) 0.102(3) 0.013(3) -0.025(3) 0.020(3)
C29' 0.103(4) 0.130(6) 0.091(3) 0.040(4) -0.011(3) 0.006(4)
C30' 0.068(2) 0.089(3) 0.100(3) 0.024(3) -0.006(2) -0.009(2)

loop_
_atom_type_symbol
_atom_type_description
_atom_type_scat_dispersion_real
_atom_type_scat_dispersion_imag
_atom_type_scat_source
C C 0.0181 0.0091 'International Tables Vol C Tables 4.2.6.8 and 6.1.1.4'
H H 0.0000 0.0000 'International Tables Vol C Tables 4.2.6.8 and 6.1.1.4'
N N 0.0311 0.0180 'International Tables Vol C Tables 4.2.6.8 and 6.1.1.4'
O O 0.0492 0.0322 'International Tables Vol C Tables 4.2.6.8 and 6.1.1.4'

loop_
_geom_angle_atom_site_label_1
_geom_angle_atom_site_label_2
_geom_angle_atom_site_label_3
_geom_angle
_geom_angle_site_symmetry_1
_geom_angle_site_symmetry_3
_geom_angle_publ_flag
N1 O1 C1 109.0(2) . . ?
C10 O3 C11 117.4(3) . . ?
C15 O5 C24 120.0(3) . . ?
C3 N1 O1 109.4(3) . . ?
O1 C1 C2 105.1(2) . . ?
O1 C1 C10 104.6(3) . . ?
O1 C1 C13 112.3(2) . . ?
C2 C1 C10 112.4(3) . . ?
C2 C1 C13 113.3(3) . . ?
C13 C1 C10 108.7(2) . . ?
C1 C2 H2A 111.7 . . ?
C1 C2 H2B 111.7 . . ?
H2A C2 H2B 109.4 . . ?
C3 C2 C1 100.6(2) . . ?
C3 C2 H2A 111.7 . . ?
C3 C2 H2B 111.7 . . ?
N1 C3 C2 114.4(3) . . ?
N1 C3 C4 122.2(3) . . ?
C4 C3 C2 123.4(3) . . ?
C5 C4 C3 120.4(3) . . ?
C5 C4 C9 119.1(4) . . ?
C9 C4 C3 120.4(3) . . ?
C4 C5 H5 119.7 . . ?
C4 C5 C6 120.6(4) . . ?
C6 C5 H5 119.7 . . ?
C5 C6 H6 120.0 . . ?
C7 C6 C5 120.0(5) . . ?
C7 C6 H6 120.0 . . ?
C6 C7 H7 120.1 . . ?
C8 C7 C6 119.7(4) . . ?
C8 C7 H7 120.1 . . ?
C7 C8 H8 119.6 . . ?
C7 C8 C9 120.9(4) . . ?
C9 C8 H8 119.6 . . ?
C4 C9 H9 120.2 . . ?
C8 C9 C4 119.7(4) . . ?
C8 C9 H9 120.2 . . ?
O2 C10 O3 125.2(4) . . ?
O2 C10 C1 124.6(3) . . ?
O3 C10 C1 110.1(3) . . ?
O3 C11 H11A 110.2 . . ?
O3 C11 H11B 110.2 . . ?
O3 C11 C12 107.5(4) . . ?
H11A C11 H11B 108.5 . . ?
C12 C11 H11A 110.2 . . ?
C12 C11 H11B 110.2 . . ?
C11 C12 H12A 109.5 . . ?
C11 C12 H12B 109.5 . . ?
C11 C12 H12C 109.5 . . ?
H12A C12 H12B 109.5 . . ?
H12A C12 H12C 109.5 . . ?
H12B C12 H12C 109.5 . . ?
O4 C13 C1 117.3(3) . . ?
O4 C13 C14 122.9(3) . . ?
C14 C13 C1 119.8(3) . . ?
C15 C14 C13 118.1(3) . . ?
C15 C14 C19 120.5(3) . . ?
C19 C14 C13 121.4(3) . . ?
O5 C15 C14 115.3(3) . . ?
O5 C15 C16 124.4(3) . . ?
C14 C15 C16 120.2(3) . . ?
C15 C16 H16 120.3 . . ?
C17 C16 C15 119.5(4) . . ?
C17 C16 H16 120.3 . . ?
C16 C17 H17 118.9 . . ?
C16 C17 C18 122.3(3) . . ?
C18 C17 H17 118.9 . . ?
C17 C18 C19 118.6(3) . . ?
C17 C18 C23 122.4(4) . . ?
C23 C18 C19 119.0(4) . . ?
C14 C19 C18 118.8(3) . . ?
C20 C19 C14 122.9(3) . . ?
C20 C19 C18 118.2(3) . . ?
C19 C20 H20 119.7 . . ?
C21 C20 C19 120.6(4) . . ?
C21 C20 H20 119.7 . . ?
C20 C21 H21 119.7 . . ?
C20 C21 C22 120.5(4) . . ?
C22 C21 H21 119.7 . . ?
C21 C22 H22 119.9 . . ?
C23 C22 C21 120.2(4) . . ?
C23 C22 H22 119.9 . . ?
C18 C23 H23 119.3 . . ?
C22 C23 C18 121.4(4) . . ?
C22 C23 H23 119.3 . . ?
O5 C24 H24A 109.9 . . ?
O5 C24 H24B 109.9 . . ?
O5 C24 C25 108.8(3) . . ?
H24A C24 H24B 108.3 . . ?
C25 C24 H24A 109.9 . . ?
C25 C24 H24B 109.9 . . ?
C26 C25 C24 121.6(4) . . ?
C26 C25 C30 118.0(4) . . ?
C30 C25 C24 120.4(5) . . ?
C25 C26 H26 119.7 . . ?
C25 C26 C27 120.7(4) . . ?
C27 C26 H26 119.7 . . ?
C26 C27 H27 120.0 . . ?
C28 C27 C26 120.0(5) . . ?
C28 C27 H27 120.0 . . ?
C27 C28 H28 120.0 . . ?
C29 C28 C27 120.1(5) . . ?
C29 C28 H28 120.0 . . ?
C28 C29 H29 119.8 . . ?
C28 C29 C30 120.4(5) . . ?
C30 C29 H29 119.8 . . ?
C25 C30 H30 119.6 . . ?
C29 C30 C25 120.8(5) . . ?
C29 C30 H30 119.6 . . ?
N1' O1' C1' 109.1(2) . . ?
C10' O3' C11' 116.3(3) . . ?
C15' O5' C24' 119.7(3) . . ?
C3' N1' O1' 109.6(2) . . ?
O1' C1' C2' 105.3(2) . . ?
O1' C1' C10' 103.8(3) . . ?
O1' C1' C13' 112.7(2) . . ?
C2' C1' C10' 112.7(3) . . ?
C2' C1' C13' 112.8(3) . . ?
C10' C1' C13' 109.2(3) . . ?
C1' C2' H2'A 111.6 . . ?
C1' C2' H2'B 111.6 . . ?
H2'A C2' H2'B 109.4 . . ?
C3' C2' C1' 100.8(2) . . ?
C3' C2' H2'A 111.6 . . ?
C3' C2' H2'B 111.6 . . ?
N1' C3' C2' 114.1(3) . . ?
N1' C3' C4' 122.4(3) . . ?
C4' C3' C2' 123.5(3) . . ?
C5' C4' C3' 121.3(3) . . ?
C9' C4' C3' 120.5(3) . . ?
C9' C4' C5' 118.3(3) . . ?
C4' C5' H5' 119.8 . . ?
C6' C5' C4' 120.4(5) . . ?
C6' C5' H5' 119.8 . . ?
C5' C6' H6' 119.7 . . ?
C7' C6' C5' 120.7(5) . . ?
C7' C6' H6' 119.7 . . ?
C6' C7' H7' 120.0 . . ?
C8' C7' C6' 119.9(4) . . ?
C8' C7' H7' 120.0 . . ?
C7' C8' H8' 120.2 . . ?
C7' C8' C9' 119.5(4) . . ?
C9' C8' H8' 120.2 . . ?
C4' C9' C8' 121.2(4) . . ?
C4' C9' H9' 119.4 . . ?
C8' C9' H9' 119.4 . . ?
O2' C10' O3' 124.3(4) . . ?
O2' C10' C1' 123.6(3) . . ?
O3' C10' C1' 111.9(3) . . ?
O3' C11' H11C 110.0 . . ?
O3' C11' H11D 110.0 . . ?
O3' C11' C12' 108.4(4) . . ?
H11C C11' H11D 108.4 . . ?
C12' C11' H11C 110.0 . . ?
C12' C11' H11D 110.0 . . ?
C11' C12' H12D 109.5 . . ?
C11' C12' H12E 109.5 . . ?
C11' C12' H12F 109.5 . . ?
H12D C12' H12E 109.5 . . ?
H12D C12' H12F 109.5 . . ?
H12E C12' H12F 109.5 . . ?
O4' C13' C1' 116.8(3) . . ?
O4' C13' C14' 123.0(3) . . ?
C14' C13' C1' 120.1(3) . . ?
C15' C14' C13' 118.3(3) . . ?
C15' C14' C19' 120.3(3) . . ?
C19' C14' C13' 121.3(3) . . ?
O5' C15' C14' 115.2(3) . . ?
O5' C15' C16' 124.4(3) . . ?
C14' C15' C16' 120.4(3) . . ?
C15' C16' H16' 120.5 . . ?
C17' C16' C15' 119.1(4) . . ?
C17' C16' H16' 120.5 . . ?
C16' C17' H17' 118.8 . . ?
C16' C17' C18' 122.3(4) . . ?
C18' C17' H17' 118.8 . . ?
C17' C18' C19' 119.0(3) . . ?
C17' C18' C23' 121.7(4) . . ?
C23' C18' C19' 119.2(4) . . ?
C18' C19' C14' 118.7(3) . . ?
C20' C19' C14' 122.7(3) . . ?
C20' C19' C18' 118.6(3) . . ?
C19' C20' H20' 120.1 . . ?
C21' C20' C19' 119.7(4) . . ?
C21' C20' H20' 120.1 . . ?
C20' C21' H21' 119.4 . . ?
C20' C21' C22' 121.3(4) . . ?
C22' C21' H21' 119.4 . . ?
C21' C22' H22' 120.0 . . ?
C23' C22' C21' 120.0(4) . . ?
C23' C22' H22' 120.0 . . ?
C18' C23' H23' 119.4 . . ?
C22' C23' C18' 121.1(4) . . ?
C22' C23' H23' 119.4 . . ?
O5' C24' H24C 110.2 . . ?
O5' C24' H24D 110.2 . . ?
O5' C24' C25' 107.5(3) . . ?
H24C C24' H24D 108.5 . . ?
C25' C24' H24C 110.2 . . ?
C25' C24' H24D 110.2 . . ?
C26' C25' C24' 122.2(4) . . ?
C26' C25' C30' 117.0(4) . . ?
C30' C25' C24' 120.8(4) . . ?
C25' C26' H26' 119.3 . . ?
C27' C26' C25' 121.4(5) . . ?
C27' C26' H26' 119.3 . . ?
C26' C27' H27' 119.8 . . ?
C28' C27' C26' 120.3(5) . . ?
C28' C27' H27' 119.8 . . ?
C27' C28' H28' 120.1 . . ?
C27' C28' C29' 119.8(5) . . ?
C29' C28' H28' 120.1 . . ?
C28' C29' H29' 119.7 . . ?
C28' C29' C30' 120.7(5) . . ?
C30' C29' H29' 119.7 . . ?
C25' C30' H30' 119.7 . . ?
C29' C30' C25' 120.7(5) . . ?
C29' C30' H30' 119.7 . . ?

loop_
_geom_bond_atom_site_label_1
_geom_bond_atom_site_label_2
_geom_bond_distance
_geom_bond_site_symmetry_2
_geom_bond_publ_flag
O1 N1 1.419(4) . ?
O1 C1 1.449(4) . ?
O2 C10 1.195(5) . ?
O3 C10 1.323(5) . ?
O3 C11 1.456(5) . ?
O4 C13 1.207(4) . ?
O5 C15 1.364(4) . ?
O5 C24 1.419(5) . ?
N1 C3 1.271(4) . ?
C1 C2 1.524(4) . ?
C1 C10 1.539(5) . ?
C1 C13 1.532(4) . ?
C2 H2A 0.9700 . ?
C2 H2B 0.9700 . ?
C2 C3 1.496(4) . ?
C3 C4 1.471(4) . ?
C4 C5 1.363(5) . ?
C4 C9 1.387(5) . ?
C5 H5 0.9300 . ?
C5 C6 1.390(6) . ?
C6 H6 0.9300 . ?
C6 C7 1.365(8) . ?
C7 H7 0.9300 . ?
C7 C8 1.360(8) . ?
C8 H8 0.9300 . ?
C8 C9 1.380(6) . ?
C9 H9 0.9300 . ?
C11 H11A 0.9700 . ?
C11 H11B 0.9700 . ?
C11 C12 1.483(7) . ?
C12 H12A 0.9600 . ?
C12 H12B 0.9600 . ?
C12 H12C 0.9600 . ?
C13 C14 1.492(4) . ?
C14 C15 1.381(5) . ?
C14 C19 1.420(4) . ?
C15 C16 1.415(5) . ?
C16 H16 0.9300 . ?
C16 C17 1.359(6) . ?
C17 H17 0.9300 . ?
C17 C18 1.407(6) . ?
C18 C19 1.421(5) . ?
C18 C23 1.411(5) . ?
C19 C20 1.417(5) . ?
C20 H20 0.9300 . ?
C20 C21 1.365(5) . ?
C21 H21 0.9300 . ?
C21 C22 1.407(7) . ?
C22 H22 0.9300 . ?
C22 C23 1.342(7) . ?
C23 H23 0.9300 . ?
C24 H24A 0.9700 . ?
C24 H24B 0.9700 . ?
C24 C25 1.494(6) . ?
C25 C26 1.377(7) . ?
C25 C30 1.382(6) . ?
C26 H26 0.9300 . ?
C26 C27 1.387(7) . ?
C27 H27 0.9300 . ?
C27 C28 1.364(7) . ?
C28 H28 0.9300 . ?
C28 C29 1.353(8) . ?
C29 H29 0.9300 . ?
C29 C30 1.379(7) . ?
C30 H30 0.9300 . ?
O1' N1' 1.421(3) . ?
O1' C1' 1.441(4) . ?
O2' C10' 1.195(5) . ?
O3' C10' 1.310(4) . ?
O3' C11' 1.460(5) . ?
O4' C13' 1.205(4) . ?
O5' C15' 1.360(4) . ?
O5' C24' 1.429(5) . ?
N1' C3' 1.270(4) . ?
C1' C2' 1.525(4) . ?
C1' C10' 1.529(5) . ?
C1' C13' 1.543(5) . ?
C2' H2'A 0.9700 . ?
C2' H2'B 0.9700 . ?
C2' C3' 1.497(4) . ?
C3' C4' 1.468(4) . ?
C4' C5' 1.388(6) . ?
C4' C9' 1.382(5) . ?
C5' H5' 0.9300 . ?
C5' C6' 1.380(6) . ?
C6' H6' 0.9300 . ?
C6' C7' 1.375(8) . ?
C7' H7' 0.9300 . ?
C7' C8' 1.367(8) . ?
C8' H8' 0.9300 . ?
C8' C9' 1.393(5) . ?
C9' H9' 0.9300 . ?
C11' H11C 0.9700 . ?
C11' H11D 0.9700 . ?
C11' C12' 1.476(6) . ?
C12' H12D 0.9600 . ?
C12' H12E 0.9600 . ?
C12' H12F 0.9600 . ?
C13' C14' 1.493(4) . ?
C14' C15' 1.382(5) . ?
C14' C19' 1.422(4) . ?
C15' C16' 1.419(5) . ?
C16' H16' 0.9300 . ?
C16' C17' 1.363(6) . ?
C17' H17' 0.9300 . ?
C17' C18' 1.400(6) . ?
C18' C19' 1.420(5) . ?
C18' C23' 1.415(5) . ?
C19' C20' 1.419(5) . ?
C20' H20' 0.9300 . ?
C20' C21' 1.371(5) . ?
C21' H21' 0.9300 . ?
C21' C22' 1.406(7) . ?
C22' H22' 0.9300 . ?
C22' C23' 1.343(8) . ?
C23' H23' 0.9300 . ?
C24' H24C 0.9700 . ?
C24' H24D 0.9700 . ?
C24' C25' 1.498(5) . ?
C25' C26' 1.379(6) . ?
C25' C30' 1.383(6) . ?
C26' H26' 0.9300 . ?
C26' C27' 1.375(8) . ?
C27' H27' 0.9300 . ?
C27' C28' 1.339(8) . ?
C28' H28' 0.9300 . ?
C28' C29' 1.358(8) . ?
C29' H29' 0.9300 . ?
C29' C30' 1.371(7) . ?
C30' H30' 0.9300 . ?

loop_
_geom_torsion_atom_site_label_1
_geom_torsion_atom_site_label_2
_geom_torsion_atom_site_label_3
_geom_torsion_atom_site_label_4
_geom_torsion
_geom_torsion_site_symmetry_1
_geom_torsion_site_symmetry_2
_geom_torsion_site_symmetry_3
_geom_torsion_site_symmetry_4
_geom_torsion_publ_flag
O1 N1 C3 C2 1.1(5) . . . . ?
O1 N1 C3 C4 -178.5(3) . . . . ?
O1 C1 C2 C3 11.2(4) . . . . ?
O1 C1 C10 O2 -107.4(4) . . . . ?
O1 C1 C10 O3 70.8(3) . . . . ?
O1 C1 C13 O4 -178.1(3) . . . . ?
O1 C1 C13 C14 -1.2(4) . . . . ?
O4 C13 C14 C15 -118.8(4) . . . . ?
O4 C13 C14 C19 58.0(5) . . . . ?
O5 C15 C16 C17 174.3(4) . . . . ?
O5 C24 C25 C26 65.7(6) . . . . ?
O5 C24 C25 C30 -115.5(5) . . . . ?
N1 O1 C1 C2 -11.6(4) . . . . ?
N1 O1 C1 C10 107.0(3) . . . . ?
N1 O1 C1 C13 -135.2(3) . . . . ?
N1 C3 C4 C5 178.9(4) . . . . ?
N1 C3 C4 C9 1.6(6) . . . . ?
C1 O1 N1 C3 6.9(4) . . . . ?
C1 C2 C3 N1 -8.0(4) . . . . ?
C1 C2 C3 C4 171.6(3) . . . . ?
C1 C13 C14 C15 64.5(4) . . . . ?
C1 C13 C14 C19 -118.7(3) . . . . ?
C2 C1 C10 O2 6.1(5) . . . . ?
C2 C1 C10 O3 -175.6(3) . . . . ?
C2 C1 C13 O4 63.0(4) . . . . ?
C2 C1 C13 C14 -120.2(3) . . . . ?
C2 C3 C4 C5 -0.7(6) . . . . ?
C2 C3 C4 C9 -178.0(4) . . . . ?
C3 C4 C5 C6 -177.2(5) . . . . ?
C3 C4 C9 C8 177.2(5) . . . . ?
C4 C5 C6 C7 0.1(10) . . . . ?
C5 C4 C9 C8 -0.1(8) . . . . ?
C5 C6 C7 C8 -0.4(10) . . . . ?
C6 C7 C8 C9 0.4(10) . . . . ?
C7 C8 C9 C4 -0.2(9) . . . . ?
C9 C4 C5 C6 0.1(8) . . . . ?
C10 O3 C11 C12 -174.3(4) . . . . ?
C10 C1 C2 C3 -102.0(3) . . . . ?
C10 C1 C13 O4 -62.8(4) . . . . ?
C10 C1 C13 C14 114.1(3) . . . . ?
C11 O3 C10 O2 5.9(6) . . . . ?
C11 O3 C10 C1 -172.4(4) . . . . ?
C13 C1 C2 C3 134.2(3) . . . . ?
C13 C1 C10 O2 132.4(4) . . . . ?
C13 C1 C10 O3 -49.4(4) . . . . ?
C13 C14 C15 O5 3.6(5) . . . . ?
C13 C14 C15 C16 -178.9(4) . . . . ?
C13 C14 C19 C18 -179.7(3) . . . . ?
C13 C14 C19 C20 -0.2(5) . . . . ?
C14 C15 C16 C17 -2.9(7) . . . . ?
C14 C19 C20 C21 -179.3(4) . . . . ?
C15 O5 C24 C25 -171.2(4) . . . . ?
C15 C14 C19 C18 -3.0(5) . . . . ?
C15 C14 C19 C20 176.6(4) . . . . ?
C15 C16 C17 C18 0.3(8) . . . . ?
C16 C17 C18 C19 0.9(7) . . . . ?
C16 C17 C18 C23 -177.4(5) . . . . ?
C17 C18 C19 C14 0.4(6) . . . . ?
C17 C18 C19 C20 -179.1(4) . . . . ?
C17 C18 C23 C22 178.8(5) . . . . ?
C18 C19 C20 C21 0.2(6) . . . . ?
C19 C14 C15 O5 -173.2(3) . . . . ?
C19 C14 C15 C16 4.2(6) . . . . ?
C19 C18 C23 C22 0.4(7) . . . . ?
C19 C20 C21 C22 0.6(6) . . . . ?
C20 C21 C22 C23 -1.0(7) . . . . ?
C21 C22 C23 C18 0.4(7) . . . . ?
C23 C18 C19 C14 178.8(4) . . . . ?
C23 C18 C19 C20 -0.8(6) . . . . ?
C24 O5 C15 C14 170.6(4) . . . . ?
C24 O5 C15 C16 -6.7(7) . . . . ?
C24 C25 C26 C27 177.7(5) . . . . ?
C24 C25 C30 C29 -177.7(5) . . . . ?
C25 C26 C27 C28 0.6(8) . . . . ?
C26 C25 C30 C29 1.1(7) . . . . ?
C26 C27 C28 C29 -0.2(8) . . . . ?
C27 C28 C29 C30 0.3(9) . . . . ?
C28 C29 C30 C25 -0.7(8) . . . . ?
C30 C25 C26 C27 -1.0(7) . . . . ?
O1' N1' C3' C2' 1.8(5) . . . . ?
O1' N1' C3' C4' -179.5(3) . . . . ?
O1' C1' C2' C3' 10.3(4) . . . . ?
O1' C1' C10' O2' -95.2(5) . . . . ?
O1' C1' C10' O3' 80.6(3) . . . . ?
O1' C1' C13' O4' 177.6(3) . . . . ?
O1' C1' C13' C14' -5.6(4) . . . . ?
O4' C13' C14' C15' -118.4(4) . . . . ?
O4' C13' C14' C19' 58.5(5) . . . . ?
O5' C15' C16' C17' 176.1(5) . . . . ?
O5' C24' C25' C26' -118.3(5) . . . . ?
O5' C24' C25' C30' 59.3(6) . . . . ?
N1' O1' C1' C2' -10.2(4) . . . . ?
N1' O1' C1' C10' 108.4(3) . . . . ?
N1' O1' C1' C13' -133.6(3) . . . . ?
N1' C3' C4' C5' 3.8(7) . . . . ?
N1' C3' C4' C9' -176.7(4) . . . . ?
C1' O1' N1' C3' 5.6(4) . . . . ?
C1' C2' C3' N1' -7.7(4) . . . . ?
C1' C2' C3' C4' 173.5(3) . . . . ?
C1' C13' C14' C15' 65.0(4) . . . . ?
C1' C13' C14' C19' -118.2(4) . . . . ?
C2' C1' C10' O2' 18.2(6) . . . . ?
C2' C1' C10' O3' -166.0(3) . . . . ?
C2' C1' C13' O4' 58.5(4) . . . . ?
C2' C1' C13' C14' -124.7(3) . . . . ?
C2' C3' C4' C5' -177.6(5) . . . . ?
C2' C3' C4' C9' 1.9(6) . . . . ?
C3' C4' C5' C6' -180.0(5) . . . . ?
C3' C4' C9' C8' 179.5(4) . . . . ?
C4' C5' C6' C7' 0.3(11) . . . . ?
C5' C4' C9' C8' -1.0(8) . . . . ?
C5' C6' C7' C8' -0.5(11) . . . . ?
C6' C7' C8' C9' 0.0(10) . . . . ?
C7' C8' C9' C4' 0.7(8) . . . . ?
C9' C4' C5' C6' 0.5(9) . . . . ?
C10' O3' C11' C12' -178.3(4) . . . . ?
C10' C1' C2' C3' -102.2(3) . . . . ?
C10' C1' C13' O4' -67.6(4) . . . . ?
C10' C1' C13' C14' 109.2(3) . . . . ?
C11' O3' C10' O2' 1.9(6) . . . . ?
C11' O3' C10' C1' -173.9(4) . . . . ?
C13' C1' C2' C3' 133.6(3) . . . . ?
C13' C1' C10' O2' 144.4(4) . . . . ?
C13' C1' C10' O3' -39.8(4) . . . . ?
C13' C14' C15' O5' 3.4(5) . . . . ?
C13' C14' C15' C16' -179.0(4) . . . . ?
C13' C14' C19' C18' 179.2(3) . . . . ?
C13' C14' C19' C20' -0.9(5) . . . . ?
C14' C15' C16' C17' -1.2(7) . . . . ?
C14' C19' C20' C21' -179.8(4) . . . . ?
C15' O5' C24' C25' -172.3(4) . . . . ?
C15' C14' C19' C18' -4.1(5) . . . . ?
C15' C14' C19' C20' 175.9(4) . . . . ?
C15' C16' C17' C18' -1.8(8) . . . . ?
C16' C17' C18' C19' 1.8(7) . . . . ?
C16' C17' C18' C23' -176.9(5) . . . . ?
C17' C18' C19' C14' 1.1(6) . . . . ?
C17' C18' C19' C20' -178.8(4) . . . . ?
C17' C18' C23' C22' 178.6(5) . . . . ?
C18' C19' C20' C21' 0.2(6) . . . . ?
C19' C14' C15' O5' -173.4(3) . . . . ?
C19' C14' C15' C16' 4.2(6) . . . . ?
C19' C18' C23' C22' -0.1(7) . . . . ?
C19' C20' C21' C22' -0.1(7) . . . . ?
C20' C21' C22' C23' -0.1(8) . . . . ?
C21' C22' C23' C18' 0.2(8) . . . . ?
C23' C18' C19' C14' 179.9(4) . . . . ?
C23' C18' C19' C20' -0.1(6) . . . . ?
C24' O5' C15' C14' 167.7(4) . . . . ?
C24' O5' C15' C16' -9.8(7) . . . . ?
C24' C25' C26' C27' -179.2(5) . . . . ?
C24' C25' C30' C29' -179.4(6) . . . . ?
C25' C26' C27' C28' -2.6(9) . . . . ?
C26' C25' C30' C29' -1.7(8) . . . . ?
C26' C27' C28' C29' 0.4(10) . . . . ?
C27' C28' C29' C30' 1.0(11) . . . . ?
C28' C29' C30' C25' -0.3(10) . . . . ?
C30' C25' C26' C27' 3.1(8) . . . . ?
